data_7028887
loop_
_publ_author_name
'Najafabadi, Bahareh Khalili'
'Corrigan, John F.'

_publ_section_title
;
 N-heterocyclic carbenes as effective ligands for the preparation of
 stabilized copper- and silver-t-butylthiolate clusters.
;
_journal_issue 5
_journal_name_full 'Dalton transactions (Cambridge, England : 2003)'
_journal_page_first 2104
_journal_page_last 2111
_journal_paper_doi 10.1039/c3dt52558a
_journal_volume 43
_journal_year 2014
_chemical_formula_moiety 'C34 H78 Cu4 P2 S4'
_chemical_formula_sum 'C34 H78 Cu4 P2 S4'
_chemical_formula_weight 931.30
_chemical_name_systematic
;
 ?
;
_space_group_crystal_system triclinic
_space_group_IT_number 2
_space_group_name_Hall '-P 1'
_space_group_name_H-M_alt 'P -1'
_symmetry_space_group_name_Hall '-P 1'
_symmetry_space_group_name_H-M 'P -1'
_atom_sites_solution_hydrogens geom
_audit_creation_method SHELXL-2013
_cell_angle_alpha 68.774(14)
_cell_angle_beta 78.351(10)
_cell_angle_gamma 82.542(12)
_cell_formula_units_Z 1
_cell_length_a 9.468(3)
_cell_length_b 10.869(4)
_cell_length_c 12.157(5)
_cell_measurement_reflns_used 7723
_cell_measurement_temperature 150(2)
_cell_measurement_theta_max 30.51
_cell_measurement_theta_min 2.79
_cell_volume 1140.0(7)
_computing_cell_refinement 'Bruker SAINT'
_computing_data_collection 'Bruker APEX2'
_computing_data_reduction 'Bruker SAINT'
_computing_publication_material cif2tables.py
_computing_structure_refinement 'SHELXL-2013 (Sheldrick, 2013)'
_computing_structure_solution SIR92
_diffrn_ambient_temperature 150(2)
_diffrn_measured_fraction_theta_full 0.955
_diffrn_measured_fraction_theta_max 0.818
_diffrn_measurement_device_type 'Bruker APEX-II CCD'
_diffrn_measurement_method '\f and \w scans'
_diffrn_radiation_type MoK\a
_diffrn_radiation_wavelength 0.71073
_diffrn_reflns_av_R_equivalents 0.0314
_diffrn_reflns_av_unetI/netI 0.0519
_diffrn_reflns_Laue_measured_fraction_full 0.955
_diffrn_reflns_Laue_measured_fraction_max 0.818
_diffrn_reflns_limit_h_max 14
_diffrn_reflns_limit_h_min -15
_diffrn_reflns_limit_k_max 16
_diffrn_reflns_limit_k_min -17
_diffrn_reflns_limit_l_max 17
_diffrn_reflns_limit_l_min -20
_diffrn_reflns_number 25671
_diffrn_reflns_point_group_measured_fraction_full 0.955
_diffrn_reflns_point_group_measured_fraction_max 0.818
_diffrn_reflns_theta_full 25.242
_diffrn_reflns_theta_max 35.905
_diffrn_reflns_theta_min 2.791
_diffrn_source 'sealed tube'
_exptl_absorpt_coefficient_mu 2.115
_exptl_absorpt_correction_T_max 0.7471
_exptl_absorpt_correction_T_min 0.6746
_exptl_absorpt_correction_type multi-scan
_exptl_absorpt_process_details SADABS
_exptl_crystal_colour colourless
_exptl_crystal_density_diffrn 1.357
_exptl_crystal_description block
_exptl_crystal_F_000 492
_exptl_crystal_size_max 0.206
_exptl_crystal_size_mid 0.158
_exptl_crystal_size_min 0.151
_refine_diff_density_max 0.511
_refine_diff_density_min -0.451
_refine_diff_density_rms 0.091
_refine_ls_extinction_method none
_refine_ls_goodness_of_fit_ref 1.005
_refine_ls_hydrogen_treatment constr
_refine_ls_matrix_type full
_refine_ls_number_parameters 208
_refine_ls_number_reflns 8769
_refine_ls_number_restraints 0
_refine_ls_restrained_S_all 1.005
_refine_ls_R_factor_all 0.0647
_refine_ls_R_factor_gt 0.0368
_refine_ls_shift/su_max 0.002
_refine_ls_shift/su_mean 0.000
_refine_ls_structure_factor_coef Fsqd
_refine_ls_weighting_details 'w=1/[\s^2^(Fo^2^)+(0.0366P)^2^] where P=(Fo^2^+2Fc^2^)/3'
_refine_ls_weighting_scheme calc
_refine_ls_wR_factor_gt 0.0735
_refine_ls_wR_factor_ref 0.0821
_reflns_Friedel_coverage 0.000
_reflns_number_gt 6239
_reflns_number_total 8769
_reflns_threshold_expression 'I > 2\s(I)'
_cod_data_source_file c3dt52558a.txt
_cod_data_source_block 3
_cod_original_cell_volume 1139.9(7)
_cod_database_code 7028887
_shelx_space_group_comment
;
The symmetry employed for this shelxl refinement is uniquely defined
by the following loop, which should always be used as a source of
symmetry information in preference to the above space-group names.
They are only intended as comments.
;
_shelx_estimated_absorpt_t_min 0.670
_shelx_estimated_absorpt_t_max 0.741
_shelxl_version_number 2013-3

loop_
_space_group_symop_operation_xyz
'x, y, z'
'-x, -y, -z'

loop_
_atom_site_label
_atom_site_type_symbol
_atom_site_fract_x
_atom_site_fract_y
_atom_site_fract_z
_atom_site_U_iso_or_equiv
_atom_site_adp_type
_atom_site_occupancy
_atom_site_site_symmetry_order
_atom_site_calc_flag
_atom_site_refinement_flags_posn
_atom_site_refinement_flags_adp
Cu1 Cu 0.55970(2) 0.44945(2) 0.88316(2) 0.02265(6) Uani 1 1 d . .
Cu2 Cu 0.59075(2) 0.71765(2) 0.88244(2) 0.01972(6) Uani 1 1 d . .
S1 S 0.40137(4) 0.30656(4) 0.92332(4) 0.01996(9) Uani 1 1 d . .
S2 S 0.74021(4) 0.57546(4) 0.81423(4) 0.02053(9) Uani 1 1 d . .
P1 P 0.44040(4) 0.89577(4) 0.81910(4) 0.01849(9) Uani 1 1 d . .
C1 C 0.23553(17) 0.39746(17) 0.86685(15) 0.0216(3) Uani 1 1 d . .
C2 C 0.2418(2) 0.3886(2) 0.74309(17) 0.0363(5) Uani 1 1 d . .
H2A H 0.1527 0.4301 0.7124 0.054 Uiso 1 1 calc R U
H2B H 0.2519 0.2955 0.7493 0.054 Uiso 1 1 calc R U
H2C H 0.3249 0.4345 0.6883 0.054 Uiso 1 1 calc R U
C3 C 0.2270(2) 0.54186(18) 0.85693(17) 0.0294(4) Uani 1 1 d . .
H3A H 0.1376 0.5862 0.8283 0.044 Uiso 1 1 calc R U
H3B H 0.3103 0.5853 0.8004 0.044 Uiso 1 1 calc R U
H3C H 0.2274 0.5470 0.9357 0.044 Uiso 1 1 calc R U
C4 C 0.10602(19) 0.3287(2) 0.95264(18) 0.0322(4) Uani 1 1 d . .
H4A H 0.0169 0.3739 0.9241 0.048 Uiso 1 1 calc R U
H4B H 0.1058 0.3313 1.0324 0.048 Uiso 1 1 calc R U
H4C H 0.1118 0.2365 0.9568 0.048 Uiso 1 1 calc R U
C5 C 0.76845(18) 0.60798(17) 0.65032(15) 0.0225(3) Uani 1 1 d . .
C6 C 0.8082(2) 0.4757(2) 0.63186(18) 0.0377(5) Uani 1 1 d . .
H6A H 0.8268 0.4898 0.5460 0.056 Uiso 1 1 calc R U
H6B H 0.7283 0.4175 0.6715 0.056 Uiso 1 1 calc R U
H6C H 0.8952 0.4345 0.6662 0.056 Uiso 1 1 calc R U
C7 C 0.8931(2) 0.6982(2) 0.59247(18) 0.0353(4) Uani 1 1 d . .
H7A H 0.9145 0.7134 0.5064 0.053 Uiso 1 1 calc R U
H7B H 0.9787 0.6565 0.6287 0.053 Uiso 1 1 calc R U
H7C H 0.8662 0.7829 0.6050 0.053 Uiso 1 1 calc R U
C8 C 0.6341(2) 0.6733(2) 0.59795(16) 0.0338(4) Uani 1 1 d . .
H8A H 0.6528 0.6901 0.5116 0.051 Uiso 1 1 calc R U
H8B H 0.6085 0.7572 0.6122 0.051 Uiso 1 1 calc R U
H8C H 0.5542 0.6149 0.6361 0.051 Uiso 1 1 calc R U
C9 C 0.30604(17) 0.89214(17) 0.73088(15) 0.0218(3) Uani 1 1 d . .
H9A H 0.3587 0.8794 0.6563 0.026 Uiso 1 1 calc R U
H9B H 0.2499 0.8133 0.7766 0.026 Uiso 1 1 calc R U
C10 C 0.19885(19) 1.01173(18) 0.69606(17) 0.0276(4) Uani 1 1 d . .
H10A H 0.1653 1.0419 0.7652 0.033 Uiso 1 1 calc R U
H10B H 0.2484 1.0848 0.6299 0.033 Uiso 1 1 calc R U
C11 C 0.0690(2) 0.9809(2) 0.65706(18) 0.0354(5) Uani 1 1 d . .
H11A H 0.0012 1.0589 0.6393 0.053 Uiso 1 1 calc R U
H11B H 0.0211 0.9070 0.7215 0.053 Uiso 1 1 calc R U
H11C H 0.1011 0.9568 0.5852 0.053 Uiso 1 1 calc R U
C12 C 0.52671(18) 1.05224(18) 0.73632(15) 0.0233(3) Uani 1 1 d . .
H12A H 0.4498 1.1243 0.7209 0.028 Uiso 1 1 calc R U
H12B H 0.5849 1.0681 0.7885 0.028 Uiso 1 1 calc R U
C13 C 0.6234(2) 1.06235(19) 0.61814(16) 0.0314(4) Uani 1 1 d . .
H13A H 0.5662 1.0494 0.5638 0.038 Uiso 1 1 calc R U
H13B H 0.7014 0.9911 0.6320 0.038 Uiso 1 1 calc R U
C14 C 0.6903(2) 1.19585(19) 0.55855(17) 0.0323(4) Uani 1 1 d . .
H14A H 0.7474 1.2006 0.4805 0.048 Uiso 1 1 calc R U
H14B H 0.7531 1.2060 0.6093 0.048 Uiso 1 1 calc R U
H14C H 0.6135 1.2668 0.5476 0.048 Uiso 1 1 calc R U
C15 C 0.32970(17) 0.93731(17) 0.94499(14) 0.0215(3) Uani 1 1 d . .
H15A H 0.3936 0.9367 1.0004 0.026 Uiso 1 1 calc R U
H15B H 0.2857 1.0283 0.9138 0.026 Uiso 1 1 calc R U
C16 C 0.21053(18) 0.84486(18) 1.01471(15) 0.0254(4) Uani 1 1 d . .
H16A H 0.2526 0.7526 1.0398 0.031 Uiso 1 1 calc R U
H16B H 0.1403 0.8523 0.9620 0.031 Uiso 1 1 calc R U
C17 C 0.1320(2) 0.8752(2) 1.12477(17) 0.0361(5) Uani 1 1 d . .
H17A H 0.0538 0.8153 1.1654 0.054 Uiso 1 1 calc R U
H17B H 0.0914 0.9669 1.1006 0.054 Uiso 1 1 calc R U
H17C H 0.2000 0.8631 1.1794 0.054 Uiso 1 1 calc R U

loop_
_atom_site_aniso_label
_atom_site_aniso_U_11
_atom_site_aniso_U_22
_atom_site_aniso_U_33
_atom_site_aniso_U_23
_atom_site_aniso_U_13
_atom_site_aniso_U_12
Cu1 0.01839(11) 0.02505(12) 0.02250(11) -0.00599(10) -0.00399(8) -0.00004(8)
Cu2 0.01653(10) 0.02127(11) 0.02086(10) -0.00763(9) -0.00359(7) 0.00225(8)
S1 0.0186(2) 0.0204(2) 0.02107(19) -0.00801(17) -0.00491(14) 0.00314(15)
S2 0.0178(2) 0.0219(2) 0.0225(2) -0.00877(18) -0.00532(14) 0.00306(15)
P1 0.0170(2) 0.0196(2) 0.01871(19) -0.00759(18) -0.00327(15) 0.00268(16)
C1 0.0205(8) 0.0223(9) 0.0237(8) -0.0087(8) -0.0091(6) 0.0041(7)
C2 0.0397(12) 0.0444(13) 0.0304(10) -0.0189(10) -0.0172(8) 0.0133(9)
C3 0.0279(10) 0.0219(9) 0.0382(11) -0.0098(9) -0.0116(8) 0.0065(7)
C4 0.0190(9) 0.0326(11) 0.0444(12) -0.0109(10) -0.0072(8) -0.0035(8)
C5 0.0219(8) 0.0231(9) 0.0222(8) -0.0095(8) -0.0011(6) 0.0007(7)
C6 0.0481(13) 0.0340(12) 0.0338(11) -0.0202(10) -0.0001(9) 0.0020(9)
C7 0.0284(10) 0.0359(12) 0.0350(11) -0.0067(10) 0.0014(8) -0.0056(8)
C8 0.0294(10) 0.0478(13) 0.0234(9) -0.0116(10) -0.0076(7) 0.0034(9)
C9 0.0221(8) 0.0227(9) 0.0226(8) -0.0102(7) -0.0072(6) 0.0039(7)
C10 0.0250(9) 0.0250(10) 0.0309(10) -0.0067(8) -0.0099(7) 0.0047(7)
C11 0.0270(10) 0.0445(13) 0.0379(11) -0.0170(11) -0.0137(8) 0.0076(9)
C12 0.0215(8) 0.0247(9) 0.0245(8) -0.0110(8) -0.0006(6) -0.0019(7)
C13 0.0386(11) 0.0284(10) 0.0267(9) -0.0126(9) 0.0061(8) -0.0092(8)
C14 0.0334(11) 0.0312(11) 0.0322(10) -0.0117(9) 0.0009(8) -0.0092(8)
C15 0.0208(8) 0.0233(9) 0.0219(8) -0.0106(7) -0.0035(6) 0.0016(7)
C16 0.0209(9) 0.0262(9) 0.0263(9) -0.0085(8) 0.0004(6) 0.0004(7)
C17 0.0307(11) 0.0497(14) 0.0279(10) -0.0161(10) 0.0038(8) -0.0073(9)

loop_
_atom_type_symbol
_atom_type_description
_atom_type_scat_dispersion_real
_atom_type_scat_dispersion_imag
_atom_type_scat_source
C C 0.0033 0.0016 'International Tables Vol C Tables 4.2.6.8 and 6.1.1.4'
H H 0.0000 0.0000 'International Tables Vol C Tables 4.2.6.8 and 6.1.1.4'
S S 0.1246 0.1234 'International Tables Vol C Tables 4.2.6.8 and 6.1.1.4'
P P 0.1023 0.0942 'International Tables Vol C Tables 4.2.6.8 and 6.1.1.4'
Cu Cu 0.3201 1.2651 'International Tables Vol C Tables 4.2.6.8 and 6.1.1.4'

loop_
_geom_angle_atom_site_label_1
_geom_angle_atom_site_label_2
_geom_angle_atom_site_label_3
_geom_angle
_geom_angle_site_symmetry_1
_geom_angle_site_symmetry_3
S1 Cu1 S2 167.928(18) . .
S1 Cu1 Cu2 50.44(2) . 2_667
S2 Cu1 Cu2 138.239(18) . 2_667
S1 Cu1 Cu2 142.088(19) . .
S2 Cu1 Cu2 48.468(18) . .
Cu2 Cu1 Cu2 111.16(2) 2_667 .
S2 Cu2 P1 140.65(3) . .
S2 Cu2 S1 114.11(2) . 2_667
P1 Cu2 S1 104.98(2) . 2_667
S2 Cu2 Cu1 104.21(3) . 2_667
P1 Cu2 Cu1 105.78(3) . 2_667
S1 Cu2 Cu1 46.47(2) 2_667 2_667
S2 Cu2 Cu1 46.73(2) . .
P1 Cu2 Cu1 126.03(2) . .
S1 Cu2 Cu1 106.09(2) 2_667 .
Cu1 Cu2 Cu1 68.84(2) 2_667 .
C1 S1 Cu1 107.74(6) . .
C1 S1 Cu2 114.72(5) . 2_667
Cu1 S1 Cu2 83.09(2) . 2_667
C5 S2 Cu1 103.01(6) . .
C5 S2 Cu2 117.11(6) . .
Cu1 S2 Cu2 84.80(3) . .
C12 P1 C9 105.11(8) . .
C12 P1 C15 99.73(8) . .
C9 P1 C15 103.01(8) . .
C12 P1 Cu2 115.66(7) . .
C9 P1 Cu2 119.35(6) . .
C15 P1 Cu2 111.54(6) . .
C4 C1 C3 110.32(14) . .
C4 C1 C2 110.25(15) . .
C3 C1 C2 109.79(16) . .
C4 C1 S1 107.82(13) . .
C3 C1 S1 111.71(11) . .
C2 C1 S1 106.87(11) . .
C1 C2 H2A 109.5 . .
C1 C2 H2B 109.5 . .
H2A C2 H2B 109.5 . .
C1 C2 H2C 109.5 . .
H2A C2 H2C 109.5 . .
H2B C2 H2C 109.5 . .
C1 C3 H3A 109.5 . .
C1 C3 H3B 109.5 . .
H3A C3 H3B 109.5 . .
C1 C3 H3C 109.5 . .
H3A C3 H3C 109.5 . .
H3B C3 H3C 109.5 . .
C1 C4 H4A 109.5 . .
C1 C4 H4B 109.5 . .
H4A C4 H4B 109.5 . .
C1 C4 H4C 109.5 . .
H4A C4 H4C 109.5 . .
H4B C4 H4C 109.5 . .
C8 C5 C7 109.99(17) . .
C8 C5 C6 110.36(15) . .
C7 C5 C6 110.23(15) . .
C8 C5 S2 111.43(11) . .
C7 C5 S2 107.27(12) . .
C6 C5 S2 107.49(13) . .
C5 C6 H6A 109.5 . .
C5 C6 H6B 109.5 . .
H6A C6 H6B 109.5 . .
C5 C6 H6C 109.5 . .
H6A C6 H6C 109.5 . .
H6B C6 H6C 109.5 . .
C5 C7 H7A 109.5 . .
C5 C7 H7B 109.5 . .
H7A C7 H7B 109.5 . .
C5 C7 H7C 109.5 . .
H7A C7 H7C 109.5 . .
H7B C7 H7C 109.5 . .
C5 C8 H8A 109.5 . .
C5 C8 H8B 109.5 . .
H8A C8 H8B 109.5 . .
C5 C8 H8C 109.5 . .
H8A C8 H8C 109.5 . .
H8B C8 H8C 109.5 . .
C10 C9 P1 117.98(12) . .
C10 C9 H9A 107.8 . .
P1 C9 H9A 107.8 . .
C10 C9 H9B 107.8 . .
P1 C9 H9B 107.8 . .
H9A C9 H9B 107.1 . .
C11 C10 C9 112.28(15) . .
C11 C10 H10A 109.1 . .
C9 C10 H10A 109.1 . .
C11 C10 H10B 109.1 . .
C9 C10 H10B 109.1 . .
H10A C10 H10B 107.9 . .
C10 C11 H11A 109.5 . .
C10 C11 H11B 109.5 . .
H11A C11 H11B 109.5 . .
C10 C11 H11C 109.5 . .
H11A C11 H11C 109.5 . .
H11B C11 H11C 109.5 . .
C13 C12 P1 116.68(12) . .
C13 C12 H12A 108.1 . .
P1 C12 H12A 108.1 . .
C13 C12 H12B 108.1 . .
P1 C12 H12B 108.1 . .
H12A C12 H12B 107.3 . .
C12 C13 C14 111.88(15) . .
C12 C13 H13A 109.2 . .
C14 C13 H13A 109.2 . .
C12 C13 H13B 109.2 . .
C14 C13 H13B 109.2 . .
H13A C13 H13B 107.9 . .
C13 C14 H14A 109.5 . .
C13 C14 H14B 109.5 . .
H14A C14 H14B 109.5 . .
C13 C14 H14C 109.5 . .
H14A C14 H14C 109.5 . .
H14B C14 H14C 109.5 . .
C16 C15 P1 114.43(11) . .
C16 C15 H15A 108.7 . .
P1 C15 H15A 108.7 . .
C16 C15 H15B 108.7 . .
P1 C15 H15B 108.7 . .
H15A C15 H15B 107.6 . .
C15 C16 C17 112.29(14) . .
C15 C16 H16A 109.1 . .
C17 C16 H16A 109.1 . .
C15 C16 H16B 109.1 . .
C17 C16 H16B 109.1 . .
H16A C16 H16B 107.9 . .
C16 C17 H17A 109.5 . .
C16 C17 H17B 109.5 . .
H17A C17 H17B 109.5 . .
C16 C17 H17C 109.5 . .
H17A C17 H17C 109.5 . .
H17B C17 H17C 109.5 . .

loop_
_geom_bond_atom_site_label_1
_geom_bond_atom_site_label_2
_geom_bond_distance
_geom_bond_site_symmetry_2
Cu1 S1 2.1580(8) .
Cu1 S2 2.1673(8) .
Cu1 Cu2 2.9551(10) 2_667
Cu1 Cu2 2.9643(11) .
Cu2 S2 2.2282(7) .
Cu2 P1 2.2394(8) .
Cu2 S1 2.2951(10) 2_667
Cu2 Cu1 2.9551(10) 2_667
S1 C1 1.8586(17) .
S1 Cu2 2.2951(10) 2_667
S2 C5 1.8619(18) .
P1 C12 1.8336(19) .
P1 C9 1.8343(16) .
P1 C15 1.8369(16) .
C1 C4 1.519(3) .
C1 C3 1.523(2) .
C1 C2 1.531(2) .
C2 H2A 0.9800 .
C2 H2B 0.9800 .
C2 H2C 0.9800 .
C3 H3A 0.9800 .
C3 H3B 0.9800 .
C3 H3C 0.9800 .
C4 H4A 0.9800 .
C4 H4B 0.9800 .
C4 H4C 0.9800 .
C5 C8 1.514(2) .
C5 C7 1.521(3) .
C5 C6 1.523(2) .
C6 H6A 0.9800 .
C6 H6B 0.9800 .
C6 H6C 0.9800 .
C7 H7A 0.9800 .
C7 H7B 0.9800 .
C7 H7C 0.9800 .
C8 H8A 0.9800 .
C8 H8B 0.9800 .
C8 H8C 0.9800 .
C9 C10 1.527(2) .
C9 H9A 0.9900 .
C9 H9B 0.9900 .
C10 C11 1.518(2) .
C10 H10A 0.9900 .
C10 H10B 0.9900 .
C11 H11A 0.9800 .
C11 H11B 0.9800 .
C11 H11C 0.9800 .
C12 C13 1.515(2) .
C12 H12A 0.9900 .
C12 H12B 0.9900 .
C13 C14 1.524(3) .
C13 H13A 0.9900 .
C13 H13B 0.9900 .
C14 H14A 0.9800 .
C14 H14B 0.9800 .
C14 H14C 0.9800 .
C15 C16 1.514(2) .
C15 H15A 0.9900 .
C15 H15B 0.9900 .
C16 C17 1.519(2) .
C16 H16A 0.9900 .
C16 H16B 0.9900 .
C17 H17A 0.9800 .
C17 H17B 0.9800 .
C17 H17C 0.9800 .

loop_
_geom_torsion_atom_site_label_1
_geom_torsion_atom_site_label_2
_geom_torsion_atom_site_label_3
_geom_torsion_atom_site_label_4
_geom_torsion
_geom_torsion_site_symmetry_1
Cu1 S1 C1 C4 -145.18(10) .
Cu2 S1 C1 C4 -54.71(12) 2_667
Cu1 S1 C1 C3 -23.80(13) .
Cu2 S1 C1 C3 66.67(14) 2_667
Cu1 S1 C1 C2 96.31(13) .
Cu2 S1 C1 C2 -173.22(11) 2_667
Cu1 S2 C5 C8 58.80(14) .
Cu2 S2 C5 C8 -31.99(15) .
Cu1 S2 C5 C7 179.24(11) .
Cu2 S2 C5 C7 88.44(13) .
Cu1 S2 C5 C6 -62.23(13) .
Cu2 S2 C5 C6 -153.02(11) .
C12 P1 C9 C10 -52.12(15) .
C15 P1 C9 C10 51.89(15) .
Cu2 P1 C9 C10 176.10(11) .
P1 C9 C10 C11 -162.99(13) .
C9 P1 C12 C13 -69.94(16) .
C15 P1 C12 C13 -176.37(14) .
Cu2 P1 C12 C13 63.92(15) .
P1 C12 C13 C14 -179.29(14) .
C12 P1 C15 C16 163.47(13) .
C9 P1 C15 C16 55.35(15) .
Cu2 P1 C15 C16 -73.85(13) .
P1 C15 C16 C17 174.34(13) .
